data_1542393
loop_
_publ_author_name
'Horwitz, Matthew A.'
'Zavesky, Blane P.'
'Martinez-Alvarado, Jesus I'
'Johnson, Jeffrey S.'

_publ_section_title
;
 Asymmetric Organocatalytic Reductive Coupling Reactions between
 Benzylidene Pyruvates and Aldehydes.
;
_journal_issue 1
_journal_name_full 'Organic letters'
_journal_page_first 36
_journal_page_last 39
_journal_paper_doi 10.1021/acs.orglett.5b03127
_journal_volume 18
_journal_year 2016
_chemical_absolute_configuration ad
_chemical_formula_moiety 'C20 H22 Br O7 P'
_chemical_formula_sum 'C20 H22 Br O7 P'
_chemical_formula_weight 485.25
_space_group_crystal_system monoclinic
_space_group_IT_number 4
_space_group_name_Hall 'P 2yb'
_space_group_name_H-M_alt 'P 1 21 1'
_symmetry_space_group_name_Hall 'P 2yb'
_symmetry_space_group_name_H-M 'P 1 21 1'
_atom_sites_solution_hydrogens geom
_atom_sites_solution_primary iterative
_audit_creation_date 2015-09-29
_audit_creation_method
;
Olex2 1.2
(compiled 2015.01.26 svn.r3150 for OlexSys, GUI svn.r4998)
;
_cell_angle_alpha 90
_cell_angle_beta 90.492(3)
_cell_angle_gamma 90
_cell_formula_units_Z 2
_cell_length_a 5.5750(4)
_cell_length_b 7.9619(5)
_cell_length_c 23.2886(15)
_cell_measurement_reflns_used 9065
_cell_measurement_temperature 100
_cell_measurement_theta_max 72.12
_cell_measurement_theta_min 3.80
_cell_volume 1033.69(12)
_computing_cell_refinement 'SAINT v8.34A (Bruker, 2013)'
_computing_data_reduction 'SAINT v8.34A (Bruker, 2013)'
_computing_molecular_graphics 'Olex2 (Dolomanov et al., 2009)'
_computing_publication_material 'Olex2 (Dolomanov et al., 2009)'
_computing_structure_refinement 'XL (Sheldrick, 2008)'
_computing_structure_solution 'olex2.solve (Bourhis et al., 2015)'
_diffrn_ambient_temperature 100
_diffrn_measured_fraction_theta_full 0.997
_diffrn_measured_fraction_theta_max 0.997
_diffrn_measurement_device_type 'Bruker APEX-II CCD'
_diffrn_measurement_method '\f and \w scans'
_diffrn_radiation_type CuK\a
_diffrn_radiation_wavelength 1.54178
_diffrn_reflns_av_R_equivalents 0.0413
_diffrn_reflns_av_unetI/netI 0.0365
_diffrn_reflns_laue_measured_fraction_full 0.997
_diffrn_reflns_laue_measured_fraction_max 0.997
_diffrn_reflns_limit_h_max 6
_diffrn_reflns_limit_h_min -6
_diffrn_reflns_limit_k_max 9
_diffrn_reflns_limit_k_min -9
_diffrn_reflns_limit_l_max 28
_diffrn_reflns_limit_l_min -28
_diffrn_reflns_number 18573
_diffrn_reflns_point_group_measured_fraction_full 0.997
_diffrn_reflns_point_group_measured_fraction_max 0.998
_diffrn_reflns_theta_full 67.679
_diffrn_reflns_theta_max 72.139
_diffrn_reflns_theta_min 1.897
_diffrn_standards_number 0
_exptl_absorpt_coefficient_mu 3.796
_exptl_absorpt_correction_T_max 0.7774
_exptl_absorpt_correction_T_min 0.5725
_exptl_absorpt_correction_type numerical
_exptl_absorpt_process_details
;
SADABS-2014/5 (Bruker,2014/5) was used for absorption correction.
wR2(int) was 0.0703 before and 0.0614 after correction.
The Ratio of minimum to maximum transmission is 0.7364.
The \l/2 correction factor is 0.00150.
;
_exptl_crystal_colour 'clear colourless'
_exptl_crystal_colour_lustre clear
_exptl_crystal_colour_primary colourless
_exptl_crystal_density_diffrn 1.559
_exptl_crystal_description block
_exptl_crystal_F_000 496
_exptl_crystal_size_max 0.175
_exptl_crystal_size_mid 0.105
_exptl_crystal_size_min 0.101
_refine_diff_density_max 0.408
_refine_diff_density_min -0.669
_refine_diff_density_rms 0.084
_refine_ls_abs_structure_details
;
 Refined as an inversion twin.
;
_refine_ls_abs_structure_Flack 0.06(3)
_refine_ls_extinction_method none
_refine_ls_goodness_of_fit_ref 1.130
_refine_ls_hydrogen_treatment constr
_refine_ls_matrix_type full
_refine_ls_number_parameters 267
_refine_ls_number_reflns 4022
_refine_ls_number_restraints 1
_refine_ls_restrained_S_all 1.130
_refine_ls_R_factor_all 0.0426
_refine_ls_R_factor_gt 0.0405
_refine_ls_shift/su_max 0.000
_refine_ls_shift/su_mean 0.000
_refine_ls_structure_factor_coef Fsqd
_refine_ls_weighting_details 'w=1/[\s^2^(Fo^2^)+(0.0338P)^2^+1.7076P] where P=(Fo^2^+2Fc^2^)/3'
_refine_ls_weighting_scheme calc
_refine_ls_wR_factor_gt 0.0942
_refine_ls_wR_factor_ref 0.0951
_reflns_Friedel_coverage 0.861
_reflns_friedel_fraction_full 0.998
_reflns_friedel_fraction_max 0.998
_reflns_number_gt 3838
_reflns_number_total 4022
_reflns_threshold_expression 'I > 2\s(I)'
_cod_data_source_file ol5b03127_si_001.cif
_cod_data_source_block x1509010
_cod_database_code 1542393
_shelx_space_group_comment
;
The symmetry employed for this shelxl refinement is uniquely defined
by the following loop, which should always be used as a source of
symmetry information in preference to the above space-group names.
They are only intended as comments.
;
_shelx_estimated_absorpt_t_max 0.700
_shelx_estimated_absorpt_t_min 0.556
_olex2_refinement_description
;
1. Twinned data refinement
 Scales: 0.94(3) 0.06(3)
2. Fixed Uiso
 At 1.2 times of:
  All C(H) groups
 At 1.5 times of:
  All C(H,H,H) groups, All O(H) groups
3.a Ternary CH refined with riding coordinates:
 C9(H9)
3.b Aromatic/amide H refined with riding coordinates:
 C4(H4), C5(H5), C7(H7), C8(H8), C22(H22), C23(H23), C25(H25), C26(H26),
 C27(H27), C28(H28), C29(H29)
3.c Idealised Me refined as rotating group:
 C13(H13A,H13B,H13C), C15(H15A,H15B,H15C), C21(H21A,H21B,H21C)
3.d Idealised tetrahedral OH refined as rotating group:
 O17(H17)
;
_shelx_shelxl_version_number 2014/7
_olex2_submission_special_instructions 'No special instructions were received'

loop_
_space_group_symop_operation_xyz
'x, y, z'
'-x, y+1/2, -z'

loop_
_atom_site_label
_atom_site_type_symbol
_atom_site_fract_x
_atom_site_fract_y
_atom_site_fract_z
_atom_site_U_iso_or_equiv
_atom_site_adp_type
_atom_site_occupancy
_atom_site_site_symmetry_order
_atom_site_calc_flag
_atom_site_refinement_flags_posn
Br1 Br 0.89742(11) 0.42701(10) 0.46885(2) 0.03209(18) Uani 1 1 d .
P2 P 0.5404(2) 0.4354(2) 0.79593(5) 0.0160(3) Uani 1 1 d .
C3 C 0.8293(11) 0.4847(7) 0.5464(2) 0.0203(12) Uani 1 1 d .
C4 C 0.6244(11) 0.5765(8) 0.5582(2) 0.0228(12) Uani 1 1 d .
H4 H 0.5132 0.6049 0.5286 0.027 Uiso 1 1 calc R
C5 C 0.5863(10) 0.6258(7) 0.6148(2) 0.0189(11) Uani 1 1 d .
H5 H 0.4470 0.6890 0.6238 0.023 Uiso 1 1 calc R
C6 C 0.7465(10) 0.5851(7) 0.6582(2) 0.0162(11) Uani 1 1 d .
C7 C 0.9505(10) 0.4903(7) 0.6453(2) 0.0191(11) Uani 1 1 d .
H7 H 1.0617 0.4616 0.6748 0.023 Uiso 1 1 calc R
C8 C 0.9902(9) 0.4387(10) 0.5896(2) 0.0219(11) Uani 1 1 d .
H8 H 1.1265 0.3721 0.5808 0.026 Uiso 1 1 calc R
C9 C 0.6999(10) 0.6487(7) 0.7184(2) 0.0160(11) Uani 1 1 d .
H9 H 0.5287 0.6846 0.7214 0.019 Uiso 1 1 calc R
O10 O 0.7481(7) 0.5140(5) 0.75952(17) 0.0175(8) Uani 1 1 d .
O11 O 0.3627(7) 0.5550(5) 0.81803(17) 0.0197(8) Uani 1 1 d .
O12 O 0.4371(7) 0.2956(5) 0.75579(17) 0.0221(9) Uani 1 1 d .
C13 C 0.2450(12) 0.1882(8) 0.7767(3) 0.0280(14) Uani 1 1 d .
H13A H 0.2516 0.0794 0.7571 0.042 Uiso 1 1 calc GR
H13B H 0.0898 0.2416 0.7688 0.042 Uiso 1 1 calc GR
H13C H 0.2645 0.1715 0.8181 0.042 Uiso 1 1 calc GR
O14 O 0.6809(7) 0.3326(5) 0.84301(17) 0.0208(9) Uani 1 1 d .
C15 C 0.8145(9) 0.4259(11) 0.8865(2) 0.0248(11) Uani 1 1 d .
H15A H 0.9609 0.4718 0.8695 0.037 Uiso 1 1 calc GR
H15B H 0.8573 0.3508 0.9183 0.037 Uiso 1 1 calc GR
H15C H 0.7153 0.5181 0.9009 0.037 Uiso 1 1 calc GR
C16 C 0.8666(9) 0.7955(7) 0.7371(2) 0.0155(11) Uani 1 1 d .
O17 O 1.1097(7) 0.7474(5) 0.73702(17) 0.0177(8) Uani 1 1 d .
H17 H 1.1318 0.6701 0.7611 0.027 Uiso 1 1 calc GR
C18 C 0.8423(8) 0.9344(10) 0.69073(19) 0.0167(9) Uani 1 1 d .
O19 O 1.0035(7) 0.9906(6) 0.66434(17) 0.0248(9) Uani 1 1 d .
O20 O 0.6121(7) 0.9783(5) 0.68498(16) 0.0191(9) Uani 1 1 d .
C21 C 0.5650(11) 1.1009(7) 0.6401(3) 0.0224(12) Uani 1 1 d .
H21A H 0.6269 1.0589 0.6035 0.034 Uiso 1 1 calc GR
H21B H 0.6447 1.2069 0.6499 0.034 Uiso 1 1 calc GR
H21C H 0.3918 1.1195 0.6366 0.034 Uiso 1 1 calc GR
C22 C 0.7853(10) 0.8594(7) 0.7951(2) 0.0155(11) Uani 1 1 d .
H22 H 0.6208 0.8873 0.7994 0.019 Uiso 1 1 calc R
C23 C 0.9284(10) 0.8783(7) 0.8397(2) 0.0183(12) Uani 1 1 d .
H23 H 1.0939 0.8560 0.8339 0.022 Uiso 1 1 calc R
C24 C 0.8572(9) 0.9313(10) 0.8983(2) 0.0185(10) Uani 1 1 d .
C25 C 0.6378(10) 0.8780(7) 0.9216(2) 0.0184(12) Uani 1 1 d .
H25 H 0.5290 0.8148 0.8986 0.022 Uiso 1 1 calc R
C26 C 0.5790(9) 0.9165(10) 0.9778(2) 0.0225(11) Uani 1 1 d .
H26 H 0.4326 0.8773 0.9935 0.027 Uiso 1 1 calc R
C27 C 0.7362(11) 1.0135(8) 1.0114(2) 0.0231(12) Uani 1 1 d .
H27 H 0.6956 1.0418 1.0497 0.028 Uiso 1 1 calc R
C28 C 0.9516(11) 1.0681(8) 0.9883(3) 0.0244(13) Uani 1 1 d .
H28 H 1.0574 1.1357 1.0106 0.029 Uiso 1 1 calc R
C29 C 1.0111(11) 1.0241(7) 0.9332(3) 0.0219(12) Uani 1 1 d .
H29 H 1.1620 1.0580 0.9185 0.026 Uiso 1 1 calc R

loop_
_atom_site_aniso_label
_atom_site_aniso_U_11
_atom_site_aniso_U_22
_atom_site_aniso_U_33
_atom_site_aniso_U_23
_atom_site_aniso_U_13
_atom_site_aniso_U_12
Br1 0.0350(3) 0.0448(4) 0.0165(3) -0.0077(3) 0.0032(2) 0.0028(4)
P2 0.0178(6) 0.0155(6) 0.0148(5) 0.0004(7) 0.0025(4) -0.0028(7)
C3 0.030(3) 0.021(3) 0.010(2) -0.0056(19) 0.004(2) -0.006(2)
C4 0.023(3) 0.029(3) 0.017(3) -0.001(2) -0.003(2) 0.000(3)
C5 0.017(3) 0.022(3) 0.018(3) -0.003(2) 0.000(2) 0.003(2)
C6 0.015(3) 0.016(3) 0.017(3) 0.000(2) 0.002(2) -0.005(2)
C7 0.015(2) 0.020(3) 0.022(3) -0.001(2) 0.002(2) 0.000(2)
C8 0.022(2) 0.025(3) 0.019(2) -0.003(3) 0.0027(18) 0.001(3)
C9 0.014(3) 0.018(3) 0.016(3) 0.000(2) 0.002(2) -0.002(2)
O10 0.0137(18) 0.0179(19) 0.021(2) 0.0006(16) 0.0025(14) 0.0017(16)
O11 0.020(2) 0.021(2) 0.0180(19) 0.0012(16) 0.0010(15) 0.0011(16)
O12 0.025(2) 0.025(2) 0.0162(19) -0.0021(16) 0.0044(16) -0.0068(18)
C13 0.030(3) 0.026(3) 0.028(3) -0.004(3) 0.006(3) -0.011(3)
O14 0.025(2) 0.019(2) 0.018(2) 0.0016(16) 0.0015(16) -0.0016(17)
C15 0.027(3) 0.028(3) 0.019(2) -0.002(4) -0.0021(19) 0.001(4)
C16 0.012(3) 0.018(3) 0.016(3) 0.002(2) 0.0022(19) -0.002(2)
O17 0.0125(18) 0.023(2) 0.0177(19) 0.0020(16) 0.0011(14) 0.0003(16)
C18 0.018(2) 0.017(2) 0.014(2) -0.005(3) -0.0013(17) 0.001(3)
O19 0.0183(19) 0.034(2) 0.022(2) 0.0078(17) -0.0020(16) -0.0074(17)
O20 0.0169(18) 0.021(2) 0.0199(19) 0.0041(14) 0.0020(14) -0.0003(15)
C21 0.024(3) 0.019(3) 0.024(3) 0.005(2) 0.004(2) 0.000(2)
C22 0.017(3) 0.016(2) 0.013(2) 0.003(2) 0.0020(19) 0.000(2)
C23 0.014(2) 0.018(3) 0.023(3) 0.001(2) 0.003(2) 0.000(2)
C24 0.022(2) 0.016(2) 0.018(2) 0.008(3) -0.0003(17) 0.007(3)
C25 0.022(3) 0.021(3) 0.013(2) 0.0010(19) -0.002(2) 0.001(2)
C26 0.020(2) 0.026(3) 0.022(2) 0.001(3) 0.0001(18) 0.006(3)
C27 0.028(3) 0.029(3) 0.012(3) -0.003(2) -0.006(2) 0.012(3)
C28 0.028(3) 0.023(3) 0.022(3) -0.003(2) -0.008(2) 0.001(3)
C29 0.020(3) 0.020(3) 0.026(3) 0.006(2) 0.003(2) 0.003(2)

loop_
_atom_type_symbol
_atom_type_description
_atom_type_scat_dispersion_real
_atom_type_scat_dispersion_imag
_atom_type_scat_source
C C 0.0181 0.0091 'International Tables Vol C Tables 4.2.6.8 and 6.1.1.4'
H H 0.0000 0.0000 'International Tables Vol C Tables 4.2.6.8 and 6.1.1.4'
Br Br -0.6763 1.2805 'International Tables Vol C Tables 4.2.6.8 and 6.1.1.4'
O O 0.0492 0.0322 'International Tables Vol C Tables 4.2.6.8 and 6.1.1.4'
P P 0.2955 0.4335 'International Tables Vol C Tables 4.2.6.8 and 6.1.1.4'

loop_
_geom_angle_atom_site_label_1
_geom_angle_atom_site_label_2
_geom_angle_atom_site_label_3
_geom_angle
O10 P2 O14 102.7(2)
O11 P2 O10 115.7(3)
O11 P2 O12 115.2(2)
O11 P2 O14 115.2(2)
O12 P2 O10 103.3(2)
O12 P2 O14 103.0(2)
C4 C3 Br1 119.1(4)
C4 C3 C8 121.5(5)
C8 C3 Br1 119.3(4)
C3 C4 H4 121.0
C3 C4 C5 117.9(5)
C5 C4 H4 121.0
C4 C5 H5 119.2
C6 C5 C4 121.6(5)
C6 C5 H5 119.2
C5 C6 C7 119.3(5)
C5 C6 C9 118.9(5)
C7 C6 C9 121.7(5)
C6 C7 H7 120.0
C8 C7 C6 120.0(5)
C8 C7 H7 120.0
C3 C8 H8 120.2
C7 C8 C3 119.6(5)
C7 C8 H8 120.2
C6 C9 H9 109.5
C6 C9 C16 113.9(4)
O10 C9 C6 109.2(4)
O10 C9 H9 109.5
O10 C9 C16 105.2(4)
C16 C9 H9 109.5
C9 O10 P2 120.9(3)
C13 O12 P2 119.1(4)
O12 C13 H13A 109.5
O12 C13 H13B 109.5
O12 C13 H13C 109.5
H13A C13 H13B 109.5
H13A C13 H13C 109.5
H13B C13 H13C 109.5
C15 O14 P2 117.9(4)
O14 C15 H15A 109.5
O14 C15 H15B 109.5
O14 C15 H15C 109.5
H15A C15 H15B 109.5
H15A C15 H15C 109.5
H15B C15 H15C 109.5
O17 C16 C9 111.6(4)
O17 C16 C18 105.7(4)
O17 C16 C22 112.8(4)
C18 C16 C9 107.0(4)
C22 C16 C9 108.7(4)
C22 C16 C18 110.8(5)
C16 O17 H17 109.5
O19 C18 C16 124.8(5)
O19 C18 O20 125.7(6)
O20 C18 C16 109.5(4)
C18 O20 C21 114.5(4)
O20 C21 H21A 109.5
O20 C21 H21B 109.5
O20 C21 H21C 109.5
H21A C21 H21B 109.5
H21A C21 H21C 109.5
H21B C21 H21C 109.5
C16 C22 H22 118.0
C23 C22 C16 124.0(5)
C23 C22 H22 118.0
C22 C23 H23 116.8
C22 C23 C24 126.4(5)
C24 C23 H23 116.8
C25 C24 C23 120.6(5)
C29 C24 C23 121.3(5)
C29 C24 C25 118.0(5)
C24 C25 H25 119.6
C26 C25 C24 120.7(5)
C26 C25 H25 119.6
C25 C26 H26 120.1
C25 C26 C27 119.8(5)
C27 C26 H26 120.1
C26 C27 H27 120.2
C28 C27 C26 119.7(5)
C28 C27 H27 120.2
C27 C28 H28 120.1
C29 C28 C27 119.8(6)
C29 C28 H28 120.1
C24 C29 H29 119.0
C28 C29 C24 121.9(5)
C28 C29 H29 119.0

loop_
_geom_bond_atom_site_label_1
_geom_bond_atom_site_label_2
_geom_bond_distance
Br1 C3 1.904(5)
P2 O10 1.571(4)
P2 O11 1.470(4)
P2 O12 1.560(4)
P2 O14 1.572(4)
C3 C4 1.386(9)
C3 C8 1.391(8)
C4 H4 0.9500
C4 C5 1.395(8)
C5 H5 0.9500
C5 C6 1.382(8)
C6 C7 1.400(8)
C6 C9 1.513(7)
C7 H7 0.9500
C7 C8 1.381(8)
C8 H8 0.9500
C9 H9 1.0000
C9 O10 1.461(7)
C9 C16 1.553(7)
O12 C13 1.458(7)
C13 H13A 0.9800
C13 H13B 0.9800
C13 H13C 0.9800
O14 C15 1.455(7)
C15 H15A 0.9800
C15 H15B 0.9800
C15 H15C 0.9800
C16 O17 1.409(6)
C16 C18 1.551(8)
C16 C22 1.516(7)
O17 H17 0.8400
C18 O19 1.181(7)
C18 O20 1.336(6)
O20 C21 1.453(7)
C21 H21A 0.9800
C21 H21B 0.9800
C21 H21C 0.9800
C22 H22 0.9500
C22 C23 1.313(8)
C23 H23 0.9500
C23 C24 1.487(7)
C24 C25 1.408(8)
C24 C29 1.389(9)
C25 H25 0.9500
C25 C26 1.385(7)
C26 H26 0.9500
C26 C27 1.402(9)
C27 H27 0.9500
C27 C28 1.389(9)
C28 H28 0.9500
C28 C29 1.374(9)
C29 H29 0.9500

loop_
_geom_hbond_atom_site_label_D
_geom_hbond_atom_site_label_H
_geom_hbond_atom_site_label_A
_geom_hbond_distance_DH
_geom_hbond_distance_HA
_geom_hbond_distance_DA
_geom_hbond_angle_DHA
_geom_hbond_site_symmetry_A
O17 H17 O11 0.84 2.06 2.802(5) 147.5 1_655

loop_
_geom_torsion_atom_site_label_1
_geom_torsion_atom_site_label_2
_geom_torsion_atom_site_label_3
_geom_torsion_atom_site_label_4
_geom_torsion
Br1 C3 C4 C5 -176.2(4)
Br1 C3 C8 C7 175.4(5)
C3 C4 C5 C6 -0.1(9)
C4 C3 C8 C7 -2.4(10)
C4 C5 C6 C7 -0.8(9)
C4 C5 C6 C9 177.5(5)
C5 C6 C7 C8 0.0(9)
C5 C6 C9 O10 137.2(5)
C5 C6 C9 C16 -105.5(6)
C6 C7 C8 C3 1.5(10)
C6 C9 O10 P2 -114.0(4)
C6 C9 C16 O17 -60.9(6)
C6 C9 C16 C18 54.4(6)
C6 C9 C16 C22 174.1(5)
C7 C6 C9 O10 -44.6(7)
C7 C6 C9 C16 72.7(7)
C8 C3 C4 C5 1.7(9)
C9 C6 C7 C8 -178.1(6)
C9 C16 C18 O19 -123.0(6)
C9 C16 C18 O20 56.2(6)
C9 C16 C22 C23 128.4(6)
O10 P2 O12 C13 177.0(4)
O10 P2 O14 C15 69.2(4)
O10 C9 C16 O17 58.7(5)
O10 C9 C16 C18 173.9(4)
O10 C9 C16 C22 -66.3(5)
O11 P2 O10 C9 -40.4(5)
O11 P2 O12 C13 -55.9(5)
O11 P2 O14 C15 -57.4(4)
O12 P2 O10 C9 86.4(4)
O12 P2 O14 C15 176.4(4)
O14 P2 O10 C9 -166.7(4)
O14 P2 O12 C13 70.4(5)
C16 C9 O10 P2 123.4(4)
C16 C18 O20 C21 -176.5(4)
C16 C22 C23 C24 -176.4(6)
O17 C16 C18 O19 -3.9(8)
O17 C16 C18 O20 175.3(4)
O17 C16 C22 C23 4.1(8)
C18 C16 C22 C23 -114.3(6)
O19 C18 O20 C21 2.8(9)
C22 C16 C18 O19 118.6(6)
C22 C16 C18 O20 -62.1(6)
C22 C23 C24 C25 36.7(10)
C22 C23 C24 C29 -148.1(6)
C23 C24 C25 C26 175.1(6)
C23 C24 C29 C28 -177.3(6)
C24 C25 C26 C27 1.7(10)
C25 C24 C29 C28 -2.0(9)
C25 C26 C27 C28 -1.0(10)
C26 C27 C28 C29 -1.2(9)
C27 C28 C29 C24 2.7(9)
C29 C24 C25 C26 -0.3(9)

loop_
_twin_individual_id
_twin_individual_mass_fraction_refined
1 0.94(3)
2 0.06(3)
